data_1532360
loop_
_publ_author_name
'Valldor, M.'
'Andersson, M.'

_publ_section_title
;
 The structure of the new compound Y Ba Co4 O7 with a magnetic feature
;
_journal_name_full 'Solid State Sciences'
_journal_page_first 923
_journal_page_last 931
_journal_volume 4
_journal_year 2002
_chemical_formula_sum 'Ba Co4 O7 Y'
_chemical_name_systematic 'Y Ba Co4 O7'
_space_group_IT_number 186
_symmetry_space_group_name_Hall 'P 6c -2c'
_symmetry_space_group_name_H-M 'P 63 m c'
_cell_angle_alpha 90
_cell_angle_beta 90
_cell_angle_gamma 120
_cell_formula_units_Z 2
_cell_length_a 6.2907
_cell_length_b 6.2907
_cell_length_c 10.2691
_cell_volume 351.934
_citation_journal_id_ASTM SSSCFJ
_cod_data_source_file Valldor_SSSCFJ_2002_949.cif
_cod_data_source_block Ba1Co4O7Y1
_cod_original_cell_volume 351.9338
_cod_original_formula_sum 'Ba1 Co4 O7 Y1'
_cod_database_code 1532360

loop_
_symmetry_equiv_pos_as_xyz
x,y,z
x-y,x,z+1/2
-y,x-y,z
-x,-y,z+1/2
-x+y,-x,z
y,-x+y,z+1/2
y,x,z+1/2
-x+y,y,z
-x,-x+y,z+1/2
-y,-x,z
x-y,-y,z+1/2
x,x-y,z

loop_
_atom_site_label
_atom_site_type_symbol
_atom_site_fract_x
_atom_site_fract_y
_atom_site_fract_z
_atom_site_occupancy
_atom_site_U_iso_or_equiv
O3 O-2 0.1633 0.8367 0.5017 1 0.0
O2 O-2 0 0 0.2534 1 0.0
Co2 Co+2 0.17101 0.82899 0.687 1 0.0
Y1 Y+3 0.6667 0.3333 0.87335 1 0.0
Ba1 Ba+2 0.6667 0.3333 0.5 1 0.0
Co1 Co+3 0 0 0.4402 1 0.0
O1 O-2 0.496 0.504 0.7545 1 0.0
